data_1575420
loop_
_publ_author_name
'Dhara, Barun'
'Bulgarevich, Kirill'
'Takimiya, Kazuo'

_publ_section_title
;
 Radical cation salts of
 dinaphtho[2,3-b:2&#x2032;,3&#x2032;-f]thieno[3,2-b]thiophene:
 characteristic crystal structures and properties
;
_journal_issue 38
_journal_name_full CrystEngComm
_journal_page_first 6333
_journal_page_last 6340
_journal_paper_doi 10.1039/D5CE00680E
_journal_volume 27
_journal_year 2025
_chemical_formula_moiety 'C22 H12 S2, 0.667(F6 P), 0.667(C6 H5 Cl)'
_chemical_formula_sum 'C26 H15.33 Cl0.67 F4 P0.67 S2'
_chemical_formula_weight 512.12
_space_group_crystal_system triclinic
_space_group_IT_number 2
_space_group_name_Hall '-P 1'
_space_group_name_H-M_alt 'P -1'
_atom_sites_solution_hydrogens geom
_atom_sites_solution_primary dual
_audit_creation_date 2025-02-17
_audit_creation_method
;
Olex2 1.5-ac7-012
(compiled 2024.11.06 svn.r97f918c9 for Rigaku Oxford Diffraction, GUI svn.r7082)
;
_audit_update_record
;
2025-07-06 deposited with the CCDC.	2025-08-13 downloaded from the CCDC.
;
_cell_angle_alpha 103.313(2)
_cell_angle_beta 105.912(3)
_cell_angle_gamma 102.660(3)
_cell_formula_units_Z 3
_cell_length_a 10.5925(3)
_cell_length_b 10.7783(3)
_cell_length_c 15.8611(5)
_cell_measurement_reflns_used 10734
_cell_measurement_temperature 200
_cell_measurement_theta_max 77.1320
_cell_measurement_theta_min 4.3850
_cell_volume 1615.72(10)
_computing_cell_refinement 'CrysAlisPro 1.171.42.93a (Rigaku OD, 2023)'
_computing_data_collection 'CrysAlisPro 1.171.42.93a (Rigaku OD, 2023)'
_computing_data_reduction 'CrysAlisPro 1.171.42.93a (Rigaku OD, 2023)'
_computing_molecular_graphics 'Olex2 1.5-ac7-012 (Dolomanov et al., 2009)'
_computing_publication_material 'Olex2 1.5-ac7-012 (Dolomanov et al., 2009)'
_computing_structure_refinement 'SHELXL 2018/3 (Sheldrick, 2015)'
_computing_structure_solution 'SHELXT 2018/2 (Sheldrick, 2018)'
_diffrn_ambient_temperature 200
_diffrn_detector 'Hybrid Pixel Array Detector'
_diffrn_detector_area_resol_mean 10.0000
_diffrn_detector_type HyPix
_diffrn_measured_fraction_theta_full 0.997
_diffrn_measured_fraction_theta_max 0.945
_diffrn_measurement_details
;
List of Runs (angles in degrees, time in seconds):

  # Type    Start    End  Width  t~exp~   \w     \q     \k     \f   Frames
#--------------------------------------------------------------------------
  1  \w   -110.00 -36.00   0.50    5.00    --  -47.91 153.00-158.00  148
  2  \w    -89.00 -20.00   0.50    5.00    --  -47.91 120.00  42.00  138
  3  \w   -120.00 -63.00   0.50    5.00    --  -47.91-153.00 160.00  114
  4  \w     15.00  89.00   0.50    5.00    --   47.91-120.00 -40.00  148
  5  \w     30.00 111.00   0.50    5.00    --   47.91-153.00 160.00  162
  6  \w     57.00 120.00   0.50    5.00    --   47.91 153.00-158.00  126
  7  \w   -163.00 -63.00   0.50   11.00    --  -97.00-153.00 160.00  200
  8  \w   -131.00 -36.00   0.50   11.00    --  -97.00 153.00-158.00  190
  9  \w   -166.00 -85.00   0.50   11.00    --  -97.00-120.00 -40.00  162
 10  \w   -109.00 -28.00   0.50   11.00    --  -97.00 120.00  42.00  162
 11  \w     80.00 174.00   0.50   11.00    --  104.77 120.00  42.00  188
 12  \w     33.00 131.00   0.50   11.00    --  104.77-153.00 160.00  196
 13  \w     36.00 110.00   0.50   11.00    --  104.77-120.00 -40.00  148
 14  \w   -120.00 -35.00   0.50    5.00    --  -47.91 -57.00-150.00  170
 15  \w    -28.00  26.00   0.50    5.00    --  -47.91  19.00 150.00  108
 16  \w   -120.00 -35.00   0.50    5.00    --  -47.91 -57.00 150.00  170
 17  \w    -24.00  24.00   0.50    5.00    --   47.91 -19.00 -30.00   96
 18  \w    -24.00  24.00   0.50    5.00    --   47.91 -19.00  60.00   96
 19  \w   -167.00 -91.00   0.50   11.00    --  -97.00 -99.00   0.00  152
 20  \w    -68.00 -25.00   0.50   11.00    --  -97.00  57.00   0.00   86
 21  \w   -169.00 -76.00   0.50   11.00    --  -97.00 -77.00-120.00  186
 22  \w   -109.00 -25.00   0.50   11.00    --  -97.00  77.00 -90.00  168
 23  \w   -167.00 -91.00   0.50   11.00    --  -97.00 -99.00 -90.00  152
 24  \w   -169.00 -76.00   0.50   11.00    --  -97.00 -77.00   0.00  186
 25  \w   -169.00 -84.00   0.50   11.00    --  -97.00 -57.00  30.00  170
 26  \w     36.00  61.00   0.50   11.00    --  104.77-125.00-120.00   50
 27  \w     37.00 105.00   0.50   11.00    --  104.77 -99.00-180.00  136
 28  \w     99.00 139.00   0.50   11.00    --  104.77  37.00 -30.00   80
 29  \w     33.00  63.00   0.50   11.00    --  104.77 -57.00 -90.00   60
 30  \w     35.00  60.00   0.50   11.00    --  104.77 -57.00-180.00   50
 31  \w     33.00  64.00   0.50   11.00    --  104.77 -57.00  90.00   62
 32  \w     33.00  63.00   0.50   11.00    --  104.77 -57.00  30.00   60
 33  \w     33.00  58.00   0.50   11.00    --  104.77 -57.00   0.00   50
 34  \w    109.00 171.00   0.50   11.00    --  104.77  19.00  90.00  124
 35  \w     44.00  94.00   0.50   11.00    --  104.77 -77.00 -30.00  100
 36  \w     33.00  63.00   0.50   11.00    --  104.77 -57.00 150.00   60
 37  \w     36.00 102.00   0.50   11.00    --  104.77 -99.00 120.00  132
 38  \w     34.00  63.00   0.50   11.00    --  104.77 -57.00-150.00   58
 39  \w    146.00 174.00   0.50   11.00    --  104.77  37.00 -30.00   56
 40  \w     38.00  99.00   0.50   11.00    --  104.77 -99.00 -30.00  122
 41  \w    105.00 117.50   0.50   11.00    --  104.77 153.00-158.00   25
;
_diffrn_measurement_device 'four-circle diffractometer'
_diffrn_measurement_device_type 'ROD, Synergy Custom DW system, HyPix'
_diffrn_measurement_method '\w scans'
_diffrn_orient_matrix_type 'CrysAlisPro convention (1999,Acta A55,543-557)'
_diffrn_orient_matrix_UB_11 0.0414228000
_diffrn_orient_matrix_UB_12 0.0554332000
_diffrn_orient_matrix_UB_13 0.1055371000
_diffrn_orient_matrix_UB_21 0.1175847000
_diffrn_orient_matrix_UB_22 0.1150376000
_diffrn_orient_matrix_UB_23 0.0019827000
_diffrn_orient_matrix_UB_31 -0.0980768000
_diffrn_orient_matrix_UB_32 0.0861757000
_diffrn_orient_matrix_UB_33 -0.0117799000
_diffrn_radiation_monochromator mirror
_diffrn_radiation_probe x-ray
_diffrn_radiation_type 'Cu K\a'
_diffrn_radiation_wavelength 1.54184
_diffrn_reflns_av_R_equivalents 0.0527
_diffrn_reflns_av_unetI/netI 0.0394
_diffrn_reflns_Laue_measured_fraction_full 0.997
_diffrn_reflns_Laue_measured_fraction_max 0.945
_diffrn_reflns_limit_h_max 12
_diffrn_reflns_limit_h_min -13
_diffrn_reflns_limit_k_max 13
_diffrn_reflns_limit_k_min -13
_diffrn_reflns_limit_l_max 18
_diffrn_reflns_limit_l_min -19
_diffrn_reflns_number 30073
_diffrn_reflns_point_group_measured_fraction_full 0.997
_diffrn_reflns_point_group_measured_fraction_max 0.945
_diffrn_reflns_theta_full 67.684
_diffrn_reflns_theta_max 77.637
_diffrn_reflns_theta_min 3.047
_diffrn_source 'Rotating-anode X-ray tube'
_diffrn_source_type 'Rigaku (Cu) X-ray Source'
_exptl_absorpt_coefficient_mu 3.904
_exptl_absorpt_correction_T_max 1.00000
_exptl_absorpt_correction_T_min 0.51823
_exptl_absorpt_correction_type multi-scan
_exptl_absorpt_process_details
;
CrysAlisPro 1.171.42.93a (Rigaku Oxford Diffraction, 2023)
Empirical absorption correction using spherical harmonics,
implemented in SCALE3 ABSPACK scaling algorithm.
;
_exptl_crystal_colour red
_exptl_crystal_colour_primary red
_exptl_crystal_density_diffrn 1.579
_exptl_crystal_description plate
_exptl_crystal_F_000 782
_refine_diff_density_max 0.920
_refine_diff_density_min -0.396
_refine_diff_density_rms 0.064
_refine_ls_extinction_method none
_refine_ls_goodness_of_fit_ref 1.049
_refine_ls_hydrogen_treatment constr
_refine_ls_matrix_type full
_refine_ls_number_parameters 714
_refine_ls_number_reflns 6506
_refine_ls_number_restraints 1489
_refine_ls_restrained_S_all 0.951
_refine_ls_R_factor_all 0.0746
_refine_ls_R_factor_gt 0.0606
_refine_ls_shift/su_max 0.000
_refine_ls_shift/su_mean 0.000
_refine_ls_structure_factor_coef Fsqd
_refine_ls_weighting_details 'w=1/[\s^2^(Fo^2^)+(0.0868P)^2^+1.3265P] where P=(Fo^2^+2Fc^2^)/3'
_refine_ls_weighting_scheme calc
_refine_ls_wR_factor_gt 0.1578
_refine_ls_wR_factor_ref 0.1672
_reflns_Friedel_coverage 0.000
_reflns_number_gt 5244
_reflns_number_total 6506
_reflns_threshold_expression 'I > 2\s(I)'
_cod_data_source_file d5ce00680e2.cif
_cod_data_source_block dntt-pf6-200k
_cod_depositor_comments 'Adding full bibliography for 1575411--1575428.cif.'
_cod_original_cell_volume 1615.72(9)
_cod_database_code 1575420
_shelx_shelxl_version_number 2018/3
_chemical_oxdiff_formula 'C H S P F'
_shelx_space_group_comment
;
The symmetry employed for this shelxl refinement is uniquely defined
by the following loop, which should always be used as a source of
symmetry information in preference to the above space-group names.
They are only intended as comments.
;
_olex2_refinement_description
;
1. Fixed Uiso
 At 1.2 times of:
  All C(H) groups
2. Restrained distances
 S002-C00S \\sim S0-C1
 with sigma of 0.02
 C00L-C00S \\sim C6-C1
 with sigma of 0.04
 S002-C00Z \\sim S0-C00{
 with sigma of 0.02
 S003-C00H \\sim S1-C3
 with sigma of 0.02
 C00G-C00P \\sim C12-C5
 with sigma of 0.04
 S003-C00X \\sim S1-C7
 with sigma of 0.02
 C00D-C00L \\sim C2-C6
 with sigma of 0.02
 C00D-C00S \\sim C2-C1
 with sigma of 0.02
 C00F-C00S \\sim C4-C1
 with sigma of 0.04
 C00D-C00X \\sim C2-C7
 with sigma of 0.02
 C00I-C014 \\sim C10-C11
 with sigma of 0.04
 C00F-C00H \\sim C4-C3
 with sigma of 0.02
 C00K-C010 \\sim C9-C0
 with sigma of 0.04
 C00F-C00Q \\sim C4-C8
 with sigma of 0.02
 C00F-C00Z \\sim C4-C00{
 with sigma of 0.02
 C00S-C00X \\sim C1-C7
 with sigma of 0.04
 C00G-C00K \\sim C12-C9
 with sigma of 0.02
 C00G-C00Q \\sim C12-C8
 with sigma of 0.02
 C00G-C00Y \\sim C12-C16
 with sigma of 0.02
 C00H-C00S \\sim C3-C1
 with sigma of 0.02
 C00G-C013 \\sim C12-C19
 with sigma of 0.04
 C00H-C00X \\sim C3-C7
 with sigma of 0.04
 C00I-C00L \\sim C10-C6
 with sigma of 0.02
 C00I-C00T \\sim C10-C14
 with sigma of 0.02
 C00I-C011 \\sim C10-C15
 with sigma of 0.02
 C00K-C00Y \\sim C9-C16
 with sigma of 0.04
 C00L-C00X \\sim C6-C7
 with sigma of 0.04
 C00K-C00P \\sim C9-C5
 with sigma of 0.02
 C00K-C00V \\sim C9-C13
 with sigma of 0.02
 C00Q-C00Z \\sim C8-C00{
 with sigma of 0.04
 C00T-C011 \\sim C14-C15
 with sigma of 0.04
 C00P-C00Z \\sim C5-C00{
 with sigma of 0.02
 C00Y-C010 \\sim C16-C0
 with sigma of 0.04
 C012-C016 \\sim C18-C17
 with sigma of 0.04
 C00T-C014 \\sim C14-C11
 with sigma of 0.02
 C00T-C016 \\sim C14-C17
 with sigma of 0.02
 C00V-C010 \\sim C13-C0
 with sigma of 0.02
 C00G-C00V \\sim C12-C13
 with sigma of 0.04
 C00X-C014 \\sim C7-C11
 with sigma of 0.02
 C00H-C00Q \\sim C3-C8
 with sigma of 0.04
 C00Y-C013 \\sim C16-C19
 with sigma of 0.02
 C00H-C00Z \\sim C3-C00{
 with sigma of 0.04
 C00I-C012 \\sim C10-C18
 with sigma of 0.04
 C010-C013 \\sim C0-C19
 with sigma of 0.02
 C00I-C016 \\sim C10-C17
 with sigma of 0.04
 C011-C012 \\sim C15-C18
 with sigma of 0.02
 C00K-C00Q \\sim C9-C8
 with sigma of 0.04
 C012-C017 \\sim C18-C1A
 with sigma of 0.02
 C00K-C00Z \\sim C9-C00{
 with sigma of 0.04
 C016-C017 \\sim C17-C1A
 with sigma of 0.02
 C00L-C00T \\sim C6-C14
 with sigma of 0.04
 S002-C00D \\sim S0-C2
 with sigma of 0.04
 C00L-C011 \\sim C6-C15
 with sigma of 0.04
 S002-C00F \\sim S0-C4
 with sigma of 0.04
 S002-C00H \\sim S0-C3
 with sigma of 0.04
 C00P-C00V \\sim C5-C13
 with sigma of 0.04
 S002-C00P \\sim S0-C5
 with sigma of 0.04
 C00Q-C00Y \\sim C8-C16
 with sigma of 0.04
 C00S-C00Z \\sim C1-C00{
 with sigma of 0.04
 S003-C00D \\sim S1-C2
 with sigma of 0.04
 C00T-C00X \\sim C14-C7
 with sigma of 0.04
 S003-C00F \\sim S1-C4
 with sigma of 0.04
 C00T-C017 \\sim C14-C1A
 with sigma of 0.04
 S003-C00S \\sim S1-C1
 with sigma of 0.04
 S003-C014 \\sim S1-C11
 with sigma of 0.04
 C00V-C013 \\sim C13-C19
 with sigma of 0.04
 C00D-C00H \\sim C2-C3
 with sigma of 0.04
 C00D-C00I \\sim C2-C10
 with sigma of 0.04
 C00D-C014 \\sim C2-C11
 with sigma of 0.04
 C011-C017 \\sim C15-C1A
 with sigma of 0.04
 C014-C016 \\sim C11-C17
 with sigma of 0.04
 C00F-C00G \\sim C4-C12
 with sigma of 0.04
 C00F-C00P \\sim C4-C5
 with sigma of 0.04
 Cl00-C018 \\sim Cl-C1B
 with sigma of 0.02
 C018-C01C \\sim C1B-C1C
 with sigma of 0.02
 C018-C01B \\sim C1B-C20
 with sigma of 0.02
 C01B-C01C \\sim C20-C1C
 with sigma of 0.04
 C01A-C01B \\sim C1D-C20
 with sigma of 0.02
 C01A-C01D \\sim C1D-C1E
 with sigma of 0.02
 C01C-C01D \\sim C1C-C1E
 with sigma of 0.04
 C01A-C01E \\sim C1D-C01F
 with sigma of 0.04
 C01C-C01E \\sim C1C-C01F
 with sigma of 0.02
 C01D-C01E \\sim C1E-C01F
 with sigma of 0.02
 C01B-C01D \\sim C20-C1E
 with sigma of 0.04
 Cl00-C01B \\sim Cl-C20
 with sigma of 0.04
 Cl00-C01C \\sim Cl-C1C
 with sigma of 0.04
 C018-C01A \\sim C1B-C1D
 with sigma of 0.04
 C018-C01E \\sim C1B-C01F
 with sigma of 0.04
3. Restrained planarity
 C15, C0, C13, C19, C9, C16, C12, C5, C8, C00{, C4, S0, C3, C1, S1, C2, C7, C6,
  C11, C10, C14, C17, C18, C1A, C016, S002, C00S, C00Z, C00H, C00D, C00P, C00F,
 S003, C00L, C00X, C00K, C00Q, C00I, C014, C00V, C00G, C00T, C011, C010, C00Y,
 C012, C013, C017
 with sigma of 0.1
4. Uiso/Uaniso restraints and constraints
S1 \\sim C0 \\sim C13 \\sim C19 \\sim C9 \\sim C16 \\sim C5 \\sim C12 \\sim
C00{ \\sim C8 \\sim C4 \\sim S0 \\sim C3 \\sim C1 \\sim C2 \\sim C7 \\sim C6
\\sim C11 \\sim C10 \\sim C14 \\sim C15 \\sim C17 \\sim C18 \\sim C1A \\sim
S002 \\sim C00S \\sim C00Z \\sim C00H \\sim C00D \\sim C00F \\sim C00P \\sim
S003 \\sim C00L \\sim C00X \\sim C00Q \\sim C00K \\sim C00I \\sim C014 \\sim
C00G \\sim C00V \\sim C00T \\sim C011 \\sim C00Y \\sim C010 \\sim C016 \\sim
C012 \\sim C013 \\sim C017: within 1.7A with sigma of 0.04 and sigma for
terminal atoms of 0.08 within 1.7A
Cl00 \\sim C018 \\sim C01A \\sim C01B \\sim C01C \\sim C01D \\sim C01E \\sim
C20 \\sim Cl \\sim C1B \\sim C1C \\sim C1D \\sim C01F \\sim C1E: within 1.7A
with sigma of 0.04 and sigma for terminal atoms of 0.08 within 1.7A
Uanis(C16) = Uanis(C19) = Uanis(C00Y)
Uanis(C2) = Uanis(C7)
5. Rigid body (RIGU) restrains
 C00P, S002, C00S, C00Z, C00H, C00D, C00F, S003, C00L, C00X, C00Q, C00K, C00I,
 C014, C00G, C00V, C00T, C011, C00Y, C010, C016, C012, C013, C017, C8, C0, C13,
 C19, C9, C16, C5, C12, C00{, C4, S0, C3, C1, S1, C2, C7, C6, C11, C10, C14,
 C15, C17, C18, C1A
 with sigma for 1-2 distances of 0.004 and sigma for 1-3 distances of 0.004
 Cl00, C018, C01A, C01B, C01C, C01D, C01E, C20, Cl, C1B, C1C, C1D, C01F, C1E
 with sigma for 1-2 distances of 0.004 and sigma for 1-3 distances of 0.004
6. Others
 Sof(C0)=Sof(H0)=Sof(S0)=Sof(C1)=Sof(C00{)=Sof(C2)=Sof(C3)=Sof(C4)=Sof(C5)=
 Sof(H5)=Sof(C6)=Sof(H6)=Sof(C7)=Sof(S1)=Sof(C8)=Sof(H8)=Sof(C9)=Sof(C10)=
 Sof(C11)=Sof(H11)=Sof(C12)=Sof(C13)=Sof(H13)=Sof(C14)=Sof(C15)=Sof(H15)=
 Sof(C16)=Sof(H16)=Sof(C17)=Sof(H17)=Sof(C18)=Sof(H18)=Sof(C19)=Sof(H19)=
 Sof(C1A)=Sof(H1A)=1-FVAR(1)
 Sof(S002)=Sof(S003)=Sof(C00D)=Sof(C00F)=Sof(C00G)=Sof(C00H)=Sof(C00I)=
 Sof(C00K)=Sof(C00L)=Sof(H00L)=Sof(C00P)=Sof(H00P)=Sof(C00Q)=Sof(H00Q)=
 Sof(C00S)=Sof(C00T)=Sof(C00V)=Sof(H00V)=Sof(C00X)=Sof(C00Y)=Sof(H00Y)=
 Sof(C00Z)=Sof(C010)=Sof(H010)=Sof(C011)=Sof(H011)=Sof(C012)=Sof(H012)=
 Sof(C013)=Sof(H013)=Sof(C014)=Sof(H014)=Sof(C016)=Sof(H016)=Sof(C017)=
 Sof(H017)=FVAR(1)
 Sof(C20)=Sof(H20)=Sof(Cl)=Sof(C1B)=Sof(C1C)=Sof(H1C)=Sof(C1D)=Sof(H1D)=
 Sof(C01F)=Sof(H01F)=Sof(C1E)=Sof(H1E)=1-FVAR(2)
 Sof(Cl00)=Sof(C018)=Sof(C01A)=Sof(H01A)=Sof(C01B)=Sof(H01B)=Sof(C01C)=
 Sof(H01C)=Sof(C01D)=Sof(H01D)=Sof(C01E)=Sof(H01E)=FVAR(2)
7.a Aromatic/amide H refined with riding coordinates:
 C00C(H00C), C00L(H00L), C00P(H00P), C00Q(H00Q), C00R(H00R), C00U(H00U),
 C00V(H00V), C00W(H00W), C00Y(H00Y), C010(H010), C011(H011), C012(H012),
 C013(H013), C014(H014), C015(H015), C016(H016), C017(H017), C019(H019),
 C01A(H01A), C01B(H01B), C01C(H01C), C01D(H01D), C01E(H01E), C0(H0), C5(H5),
 C6(H6), C8(H8), C11(H11), C13(H13), C15(H15), C16(H16), C17(H17), C18(H18),
 C19(H19), C1A(H1A), C20(H20), C1C(H1C), C1D(H1D), C01F(H01F), C1E(H1E)
;
_olex2_submission_special_instructions 'No special instructions were received'
_oxdiff_exptl_absorpt_empirical_details
;
Empirical correction (ABSPACK) includes:
- Absorption correction using spherical harmonics
- Frame scaling
;
_oxdiff_exptl_absorpt_empirical_full_max 1.876
_oxdiff_exptl_absorpt_empirical_full_min 0.601

loop_
_space_group_symop_operation_xyz
'x, y, z'
'-x, -y, -z'

loop_
_atom_site_label
_atom_site_type_symbol
_atom_site_fract_x
_atom_site_fract_y
_atom_site_fract_z
_atom_site_U_iso_or_equiv
_atom_site_adp_type
_atom_site_occupancy
_atom_site_site_symmetry_order
_atom_site_calc_flag
_atom_site_refinement_flags_posn
_atom_site_refinement_flags_adp
_atom_site_refinement_flags_occupancy
_atom_site_disorder_assembly
_atom_site_disorder_group
S001 S 0.95155(8) 0.82027(7) 1.03142(5) 0.0421(2) Uani 1 1 d . . . . .
S002 S 0.33057(9) -0.11537(9) 0.07595(8) 0.0389(2) Uani 0.925(2) 1 d D U P A 1
S003 S 0.41454(9) 0.22385(8) -0.00780(6) 0.0430(2) Uani 0.925(2) 1 d D U P A 1
P004 P 0.40431(10) 0.61579(9) 0.23906(6) 0.0513(2) Uani 1 1 d . . . . .
Cl00 Cl -0.0117(8) 0.6362(4) 0.3516(2) 0.095(2) Uani 0.339(7) 1 d D U P B 1
F006 F 0.2948(3) 0.6864(3) 0.2003(2) 0.0874(8) Uani 1 1 d . . . . .
F007 F 0.3140(4) 0.4818(3) 0.1595(2) 0.1051(11) Uani 1 1 d . . . . .
F008 F 0.3214(4) 0.5672(3) 0.3003(2) 0.1030(10) Uani 1 1 d . . . . .
F009 F 0.4938(4) 0.7487(3) 0.3181(2) 0.1240(14) Uani 1 1 d . . . . .
F00A F 0.4795(3) 0.6639(4) 0.1737(2) 0.1105(11) Uani 1 1 d . . . . .
C00B C 0.7876(3) 0.8283(3) 0.7114(2) 0.0404(6) Uani 1 1 d . . . . .
C00C C 0.8282(3) 0.8143(3) 0.8001(2) 0.0407(6) Uani 1 1 d . . . . .
H00C H 0.800776 0.729046 0.808164 0.049 Uiso 1 1 calc R U . . .
C00D C 0.2778(3) -0.0340(4) -0.0882(2) 0.0354(7) Uani 0.925(2) 1 d D U P A 1
C00E C 0.9082(3) 0.9251(3) 0.8758(2) 0.0383(6) Uani 1 1 d . . . . .
C00F C 0.4672(3) 0.1430(4) 0.1566(2) 0.0348(7) Uani 0.925(2) 1 d D U P A 1
C00G C 0.5877(4) 0.2560(4) 0.3196(3) 0.0412(9) Uani 0.925(2) 1 d D U P A 1
C00H C 0.4106(3) 0.1213(3) 0.0596(2) 0.0359(7) Uani 0.925(2) 1 d D U P A 1
C00I C 0.1521(4) -0.1453(4) -0.2510(3) 0.0420(9) Uani 0.925(2) 1 d D U P A 1
C00J C 0.8306(3) 0.9573(3) 0.7008(2) 0.0431(7) Uani 1 1 d . . . . .
C00K C 0.5499(4) 0.1325(4) 0.3374(3) 0.0411(9) Uani 0.925(2) 1 d D U P A 1
C00L C 0.1989(3) -0.1496(4) -0.1591(2) 0.0417(7) Uani 0.925(2) 1 d D U P A 1
H00L H 0.175948 -0.232036 -0.146552 0.050 Uiso 0.925(2) 1 calc R U P A 1
C00M C 0.9621(3) 0.9365(3) 0.9722(2) 0.0391(6) Uani 1 1 d . . . . .
F00N F 0.5131(4) 0.5457(4) 0.2759(3) 0.1192(12) Uani 1 1 d . . . . .
C00O C 0.9483(3) 1.0528(3) 0.8635(2) 0.0406(6) Uani 1 1 d . . . . .
C00P C 0.4701(4) 0.0134(4) 0.2636(2) 0.0413(8) Uani 0.925(2) 1 d D U P A 1
H00P H 0.444607 -0.069471 0.275270 0.050 Uiso 0.925(2) 1 calc R U P A 1
C00Q C 0.5445(4) 0.2588(4) 0.2274(3) 0.0412(7) Uani 0.925(2) 1 d D U P A 1
H00Q H 0.568998 0.340829 0.214441 0.049 Uiso 0.925(2) 1 calc R U P A 1
C00R C 0.9114(3) 1.0697(3) 0.7787(2) 0.0447(7) Uani 1 1 d . . . . .
H00R H 0.939510 1.155694 0.771936 0.054 Uiso 1 1 calc R U . . .
C00S C 0.3359(3) -0.0125(3) 0.0090(2) 0.0361(6) Uani 0.925(2) 1 d D U P A 1
C00T C 0.1897(4) -0.0205(4) -0.2687(3) 0.0427(8) Uani 0.925(2) 1 d D U P A 1
C00U C 0.7061(3) 0.7189(3) 0.6315(2) 0.0469(7) Uani 1 1 d . . . . .
H00U H 0.675764 0.632896 0.637903 0.056 Uiso 1 1 calc R U . . .
C00V C 0.5921(4) 0.1300(5) 0.4290(3) 0.0493(8) Uani 0.925(2) 1 d D U P A 1
H00V H 0.568852 0.047459 0.441360 0.059 Uiso 0.925(2) 1 calc R U P A 1
C00W C 0.6700(4) 0.7332(4) 0.5463(2) 0.0529(8) Uani 1 1 d . . . . .
H00W H 0.616279 0.657821 0.493855 0.064 Uiso 1 1 calc R U . . .
C00X C 0.3133(3) 0.0899(3) -0.1077(2) 0.0381(7) Uani 0.925(2) 1 d D U P A 1
C00Y C 0.6651(4) 0.3737(5) 0.3944(3) 0.0497(10) Uani 0.925(2) 1 d D U P A 1
H00Y H 0.691235 0.457054 0.383468 0.060 Uiso 0.925(2) 1 calc R U P A 1
C00Z C 0.4308(3) 0.0200(3) 0.1760(2) 0.0368(7) Uani 0.925(2) 1 d D U P A 1
C010 C 0.6661(5) 0.2447(6) 0.5005(3) 0.0559(10) Uani 0.925(2) 1 d D U P A 1
H010 H 0.692829 0.241552 0.562076 0.067 Uiso 0.925(2) 1 calc R U P A 1
C011 C 0.0720(4) -0.2613(5) -0.3255(3) 0.0517(11) Uani 0.925(2) 1 d D U P A 1
H011 H 0.047462 -0.344702 -0.314355 0.062 Uiso 0.925(2) 1 calc R U P A 1
C012 C 0.0287(4) -0.2556(6) -0.4144(3) 0.0542(12) Uani 0.925(2) 1 d D U P A 1
H012 H -0.025687 -0.334446 -0.464021 0.065 Uiso 0.925(2) 1 calc R U P A 1
C013 C 0.7022(4) 0.3665(5) 0.4829(3) 0.0554(11) Uani 0.925(2) 1 d D U P A 1
H013 H 0.753321 0.445792 0.532917 0.067 Uiso 0.925(2) 1 calc R U P A 1
C014 C 0.2715(3) 0.0972(4) -0.1957(2) 0.0439(7) Uani 0.925(2) 1 d D U P A 1
H014 H 0.297034 0.180051 -0.207374 0.053 Uiso 0.925(2) 1 calc R U P A 1
C015 C 0.7904(4) 0.9692(4) 0.6106(2) 0.0517(8) Uani 1 1 d . . . . .
H015 H 0.818091 1.054369 0.602457 0.062 Uiso 1 1 calc R U . . .
C016 C 0.1439(4) -0.0186(5) -0.3611(3) 0.0522(10) Uani 0.925(2) 1 d D U P A 1
H016 H 0.167982 0.063060 -0.374500 0.063 Uiso 0.925(2) 1 calc R U P A 1
C017 C 0.0652(4) -0.1336(5) -0.4309(3) 0.0554(12) Uani 0.925(2) 1 d D U P A 1
H017 H 0.034699 -0.130248 -0.492332 0.066 Uiso 0.925(2) 1 calc R U P A 1
C018 C -0.092(2) 0.566(3) 0.2339(8) 0.050(5) Uani 0.339(7) 1 d D U P B 1
C019 C 0.7127(4) 0.8610(4) 0.5355(2) 0.0554(9) Uani 1 1 d . . . . .
H019 H 0.687203 0.871241 0.475805 0.067 Uiso 1 1 calc R U . . .
C01A C -0.2909(18) 0.5243(17) 0.1048(14) 0.074(4) Uani 0.339(7) 1 d D U P B 1
H01A H -0.382756 0.525195 0.078903 0.089 Uiso 0.339(7) 1 calc R U P B 1
C01B C -0.2262(17) 0.5733(16) 0.1983(12) 0.055(3) Uani 0.339(7) 1 d D U P B 1
H01B H -0.270323 0.611215 0.237690 0.065 Uiso 0.339(7) 1 calc R U P B 1
C01C C -0.025(2) 0.520(3) 0.1769(13) 0.067(5) Uani 0.339(7) 1 d D U P B 1
H01C H 0.068802 0.525847 0.201485 0.081 Uiso 0.339(7) 1 calc R U P B 1
C01D C -0.226(3) 0.474(3) 0.0489(14) 0.076(6) Uani 0.339(7) 1 d D U P B 1
H01D H -0.273031 0.444173 -0.015815 0.091 Uiso 0.339(7) 1 calc R U P B 1
C01E C -0.097(3) 0.466(2) 0.0810(13) 0.078(5) Uani 0.339(7) 1 d D U P B 1
H01E H -0.055563 0.424636 0.040640 0.094 Uiso 0.339(7) 1 calc R U P B 1
C0 C 0.7247(16) 0.376(4) 0.507(2) 0.052(9) Uani 0.075(2) 1 d D U P A 2
H0 H 0.778854 0.450165 0.560071 0.062 Uiso 0.075(2) 1 calc R U P A 2
S0 S 0.4614(10) 0.2490(9) 0.0664(7) 0.043(3) Uani 0.075(2) 1 d D U P A 2
C1 C 0.3724(18) 0.0823(16) 0.0165(13) 0.027(5) Uani 0.075(2) 1 d D U P A 2
C00{ C 0.504(2) 0.222(2) 0.1749(13) 0.036(7) Uani 0.075(2) 1 d D U P A 2
C2 C 0.2968(19) 0.009(2) -0.0791(13) 0.026(4) Uani 0.075(2) 1 d D U P A 2
C3 C 0.3770(17) 0.0079(16) 0.0780(13) 0.028(5) Uani 0.075(2) 1 d D U P A 2
C4 C 0.4515(18) 0.087(2) 0.1713(12) 0.024(5) Uani 0.075(2) 1 d D U P A 2
C5 C 0.580(2) 0.320(3) 0.2552(15) 0.045(7) Uani 0.075(2) 1 d D U P A 2
H5 H 0.614886 0.409940 0.256565 0.054 Uiso 0.075(2) 1 calc R U P A 2
C6 C 0.274(2) 0.051(3) -0.1565(17) 0.045(7) Uani 0.075(2) 1 d D U P A 2
H6 H 0.310616 0.142047 -0.151868 0.054 Uiso 0.075(2) 1 calc R U P A 2
C7 C 0.2438(18) -0.127(2) -0.0853(12) 0.026(4) Uani 0.075(2) 1 d D U P A 2
S1 S 0.2896(11) -0.1581(10) 0.0219(9) 0.040(3) Uani 0.075(2) 1 d D U P A 2
C8 C 0.479(2) 0.053(3) 0.2521(16) 0.033(7) Uani 0.075(2) 1 d D U P A 2
H8 H 0.444144 -0.037499 0.249618 0.039 Uiso 0.075(2) 1 calc R U P A 2
C9 C 0.606(2) 0.284(3) 0.3374(16) 0.038(7) Uani 0.075(2) 1 d D U P A 2
C10 C 0.194(2) -0.047(3) -0.2437(17) 0.038(7) Uani 0.075(2) 1 d D U P A 2
C11 C 0.167(2) -0.224(3) -0.1680(15) 0.039(7) Uani 0.075(2) 1 d D U P A 2
H11 H 0.130900 -0.314366 -0.171362 0.047 Uiso 0.075(2) 1 calc R U P A 2
C12 C 0.557(2) 0.151(3) 0.3384(19) 0.043(8) Uani 0.075(2) 1 d D U P A 2
C13 C 0.6827(14) 0.378(3) 0.4210(19) 0.042(8) Uani 0.075(2) 1 d D U P A 2
H13 H 0.712244 0.465348 0.416117 0.051 Uiso 0.075(2) 1 calc R U P A 2
C14 C 0.142(2) -0.183(3) -0.2482(18) 0.041(8) Uani 0.075(2) 1 d D U P A 2
C15 C 0.169(2) -0.008(4) -0.324(2) 0.039(7) Uani 0.075(2) 1 d D U P A 2
H15 H 0.204725 0.083153 -0.319572 0.047 Uiso 0.075(2) 1 calc R U P A 2
C16 C 0.596(3) 0.135(4) 0.427(2) 0.0497(10) Uani 0.075(2) 1 d D U P A 2
H16 H 0.566693 0.048523 0.432879 0.060 Uiso 0.075(2) 1 calc R U P A 2
C17 C 0.063(3) -0.275(4) -0.337(2) 0.050(10) Uani 0.075(2) 1 d D U P A 2
H17 H 0.025522 -0.366946 -0.342977 0.060 Uiso 0.075(2) 1 calc R U P A 2
C18 C 0.092(3) -0.100(5) -0.408(2) 0.054(10) Uani 0.075(2) 1 d D U P A 2
H18 H 0.074089 -0.074261 -0.462752 0.064 Uiso 0.075(2) 1 calc R U P A 2
C19 C 0.674(3) 0.241(4) 0.507(3) 0.0497(10) Uani 0.075(2) 1 d D U P A 2
H19 H 0.695560 0.222513 0.564228 0.060 Uiso 0.075(2) 1 calc R U P A 2
C1A C 0.041(3) -0.233(5) -0.413(2) 0.052(10) Uani 0.075(2) 1 d D U P A 2
H1A H -0.011729 -0.297307 -0.471533 0.062 Uiso 0.075(2) 1 calc R U P A 2
C20 C -0.2463(9) 0.5479(8) 0.1517(7) 0.0561(18) Uani 0.661(7) 1 d D U P B 2
H20 H -0.323401 0.568132 0.164398 0.067 Uiso 0.661(7) 1 calc R U P B 2
Cl Cl -0.1105(5) 0.6549(2) 0.33499(17) 0.0977(14) Uani 0.661(7) 1 d D U P B 2
C1B C -0.1223(13) 0.5780(18) 0.2232(5) 0.052(3) Uani 0.661(7) 1 d D U P B 2
C1C C -0.0111(10) 0.5444(12) 0.2081(6) 0.058(2) Uani 0.661(7) 1 d D U P B 2
H1C H 0.071387 0.561537 0.257725 0.070 Uiso 0.661(7) 1 calc R U P B 2
C1D C -0.2561(10) 0.4884(16) 0.0622(8) 0.057(2) Uani 0.661(7) 1 d D U P B 2
H1D H -0.338983 0.469016 0.012323 0.068 Uiso 0.661(7) 1 calc R U P B 2
C01F C -0.0231(8) 0.4844(8) 0.1176(7) 0.0617(18) Uani 0.661(7) 1 d D U P B 2
H01F H 0.052690 0.461405 0.104598 0.074 Uiso 0.661(7) 1 calc R U P B 2
C1E C -0.1443(11) 0.4580(9) 0.0467(5) 0.0572(19) Uani 0.661(7) 1 d D U P B 2
H1E H -0.150244 0.417492 -0.014709 0.069 Uiso 0.661(7) 1 calc R U P B 2

loop_
_atom_site_aniso_label
_atom_site_aniso_U_11
_atom_site_aniso_U_22
_atom_site_aniso_U_33
_atom_site_aniso_U_23
_atom_site_aniso_U_13
_atom_site_aniso_U_12
S001 0.0474(4) 0.0357(4) 0.0458(4) 0.0152(3) 0.0176(3) 0.0126(3)
S002 0.0466(5) 0.0331(4) 0.0390(5) 0.0116(4) 0.0172(4) 0.0118(4)
S003 0.0482(5) 0.0361(4) 0.0428(5) 0.0145(3) 0.0128(4) 0.0100(3)
P004 0.0586(5) 0.0475(5) 0.0498(5) 0.0186(4) 0.0175(4) 0.0179(4)
Cl00 0.118(5) 0.075(2) 0.0496(18) 0.0041(15) -0.011(2) 0.012(2)
F006 0.0714(15) 0.0835(17) 0.105(2) 0.0441(16) 0.0108(14) 0.0276(14)
F007 0.159(3) 0.0564(15) 0.0734(17) 0.0100(13) 0.0318(19) 0.0011(17)
F008 0.150(3) 0.109(2) 0.092(2) 0.0544(18) 0.076(2) 0.052(2)
F009 0.167(3) 0.0608(16) 0.0768(18) 0.0117(14) -0.0388(19) 0.0150(18)
F00A 0.100(2) 0.130(3) 0.122(3) 0.069(2) 0.058(2) 0.018(2)
C00B 0.0369(14) 0.0490(17) 0.0410(15) 0.0138(13) 0.0174(12) 0.0193(13)
C00C 0.0395(15) 0.0393(15) 0.0482(17) 0.0129(13) 0.0198(13) 0.0159(13)
C00D 0.0346(16) 0.0374(18) 0.0365(15) 0.0124(13) 0.0142(12) 0.0118(13)
C00E 0.0351(14) 0.0468(16) 0.0408(15) 0.0176(13) 0.0174(12) 0.0173(13)
C00F 0.0364(16) 0.0347(17) 0.0369(15) 0.0106(13) 0.0153(12) 0.0149(14)
C00G 0.0412(19) 0.041(2) 0.0387(17) 0.0061(14) 0.0128(14) 0.0158(15)
C00H 0.0339(16) 0.0349(16) 0.0396(16) 0.0100(13) 0.0144(13) 0.0112(13)
C00I 0.0348(18) 0.053(2) 0.0397(17) 0.0107(15) 0.0158(14) 0.0158(16)
C00J 0.0387(15) 0.0509(18) 0.0440(16) 0.0154(14) 0.0169(13) 0.0176(14)
C00K 0.044(2) 0.0452(19) 0.0410(17) 0.0123(14) 0.0176(15) 0.0233(16)
C00L 0.0419(17) 0.0417(18) 0.0413(17) 0.0097(14) 0.0174(14) 0.0113(15)
C00M 0.0394(15) 0.0388(15) 0.0461(16) 0.0150(13) 0.0200(13) 0.0167(12)
F00N 0.116(2) 0.111(2) 0.156(3) 0.063(2) 0.036(2) 0.075(2)
C00O 0.0376(15) 0.0385(15) 0.0480(17) 0.0126(13) 0.0175(13) 0.0130(12)
C00P 0.0490(19) 0.0391(19) 0.0428(17) 0.0152(14) 0.0195(14) 0.0191(15)
C00Q 0.0444(19) 0.0351(18) 0.0446(19) 0.0112(15) 0.0154(15) 0.0141(15)
C00R 0.0454(16) 0.0457(17) 0.0475(17) 0.0185(14) 0.0193(14) 0.0137(14)
C00S 0.0370(15) 0.0369(16) 0.0360(15) 0.0101(13) 0.0138(12) 0.0137(13)
C00T 0.0384(18) 0.056(2) 0.0400(18) 0.0153(16) 0.0182(15) 0.0211(15)
C00U 0.0430(16) 0.0490(18) 0.0509(18) 0.0114(15) 0.0180(14) 0.0200(14)
C00V 0.054(2) 0.057(2) 0.0442(18) 0.0174(16) 0.0191(15) 0.0268(17)
C00W 0.0471(18) 0.063(2) 0.0441(18) 0.0075(16) 0.0137(14) 0.0204(16)
C00X 0.0361(16) 0.0390(17) 0.0401(17) 0.0132(14) 0.0130(13) 0.0118(13)
C00Y 0.048(2) 0.049(2) 0.047(2) 0.0083(17) 0.0131(16) 0.0162(17)
C00Z 0.0400(16) 0.0334(16) 0.0406(16) 0.0110(13) 0.0166(13) 0.0147(14)
C010 0.057(2) 0.077(3) 0.0383(18) 0.0112(17) 0.0152(16) 0.035(2)
C011 0.048(2) 0.057(2) 0.043(2) 0.0061(18) 0.0139(17) 0.0143(19)
C012 0.048(2) 0.068(3) 0.0375(19) 0.0038(18) 0.0116(17) 0.018(2)
C013 0.050(2) 0.062(2) 0.040(2) -0.0050(18) 0.0067(16) 0.0208(19)
C014 0.0451(18) 0.0460(18) 0.0442(17) 0.0175(15) 0.0175(14) 0.0144(15)
C015 0.0495(18) 0.062(2) 0.0510(19) 0.0256(17) 0.0196(15) 0.0194(16)
C016 0.050(2) 0.071(3) 0.040(2) 0.021(2) 0.0158(18) 0.023(2)
C017 0.051(2) 0.079(3) 0.0360(19) 0.0123(19) 0.0132(16) 0.026(2)
C018 0.054(8) 0.043(8) 0.047(6) 0.017(6) 0.014(5) 0.000(7)
C019 0.0502(19) 0.078(3) 0.0428(18) 0.0217(17) 0.0152(15) 0.0267(18)
C01A 0.082(9) 0.057(8) 0.056(8) 0.012(8) -0.006(7) 0.012(7)
C01B 0.056(7) 0.051(7) 0.051(7) 0.016(7) 0.011(6) 0.013(5)
C01C 0.060(8) 0.077(10) 0.057(9) 0.010(9) 0.029(7) 0.003(7)
C01D 0.097(13) 0.057(9) 0.050(7) 0.012(7) 0.009(8) 0.001(11)
C01E 0.091(12) 0.068(9) 0.057(9) 0.004(9) 0.025(8) 0.006(11)
C0 0.054(18) 0.050(8) 0.043(10) 0.004(9) 0.014(11) 0.015(11)
S0 0.059(6) 0.034(5) 0.043(6) 0.022(4) 0.015(5) 0.018(4)
C1 0.027(11) 0.024(10) 0.039(7) 0.011(7) 0.017(7) 0.017(9)
C00{ 0.047(15) 0.018(10) 0.041(9) 0.010(8) 0.010(10) 0.011(10)
C2 0.031(9) 0.023(8) 0.037(6) 0.011(6) 0.021(6) 0.020(7)
C3 0.039(11) 0.014(9) 0.040(7) 0.007(6) 0.020(7) 0.018(8)
C4 0.027(12) 0.014(10) 0.039(7) 0.012(7) 0.013(8) 0.015(9)
C5 0.051(16) 0.031(11) 0.043(9) 0.002(7) 0.015(10) 0.006(12)
C6 0.050(13) 0.050(11) 0.042(8) 0.023(8) 0.015(9) 0.019(10)
C7 0.031(9) 0.023(8) 0.037(6) 0.011(6) 0.021(6) 0.020(7)
S1 0.049(6) 0.035(5) 0.044(7) 0.013(5) 0.019(5) 0.022(4)
C8 0.050(14) 0.018(10) 0.044(7) 0.017(7) 0.019(8) 0.025(10)
C9 0.042(14) 0.032(9) 0.042(9) 0.002(7) 0.022(9) 0.018(9)
C10 0.031(12) 0.055(10) 0.041(8) 0.021(8) 0.018(9) 0.026(9)
C11 0.045(15) 0.037(11) 0.036(9) 0.007(8) 0.015(9) 0.015(11)
C12 0.046(15) 0.038(10) 0.045(6) 0.006(7) 0.016(9) 0.019(10)
C13 0.049(16) 0.036(11) 0.042(10) 0.000(7) 0.021(10) 0.020(11)
C14 0.038(14) 0.052(11) 0.040(8) 0.016(8) 0.016(9) 0.020(10)
C15 0.027(13) 0.058(12) 0.040(10) 0.020(10) 0.010(10) 0.025(11)
C16 0.048(2) 0.049(2) 0.047(2) 0.0083(17) 0.0131(16) 0.0162(17)
C17 0.055(18) 0.060(13) 0.036(10) 0.011(9) 0.018(11) 0.019(14)
C18 0.049(16) 0.069(13) 0.040(11) 0.019(11) 0.011(12) 0.014(13)
C19 0.048(2) 0.049(2) 0.047(2) 0.0083(17) 0.0131(16) 0.0162(17)
C1A 0.052(18) 0.067(13) 0.036(11) 0.015(11) 0.018(13) 0.015(13)
C20 0.061(4) 0.054(4) 0.049(5) 0.013(5) 0.018(4) 0.013(4)
Cl 0.146(3) 0.0807(13) 0.0502(11) 0.0043(9) 0.0416(15) 0.0084(14)
C1B 0.063(6) 0.043(4) 0.041(3) 0.008(3) 0.014(3) 0.010(4)
C1C 0.055(4) 0.062(5) 0.049(4) 0.016(4) 0.012(3) 0.005(3)
C1D 0.055(4) 0.059(6) 0.050(4) 0.017(4) 0.016(3) 0.005(3)
C01F 0.056(4) 0.066(4) 0.058(4) 0.012(4) 0.025(3) 0.009(3)
C1E 0.056(5) 0.050(4) 0.049(4) 0.007(3) 0.015(3) -0.005(4)

loop_
_atom_type_symbol
_atom_type_description
_atom_type_scat_dispersion_real
_atom_type_scat_dispersion_imag
_atom_type_scat_source
C C 0.0181 0.0091 'International Tables Vol C Tables 4.2.6.8 and 6.1.1.4'
H H 0.0000 0.0000 'International Tables Vol C Tables 4.2.6.8 and 6.1.1.4'
Cl Cl 0.3639 0.7018 'International Tables Vol C Tables 4.2.6.8 and 6.1.1.4'
F F 0.0727 0.0534 'International Tables Vol C Tables 4.2.6.8 and 6.1.1.4'
P P 0.2955 0.4335 'International Tables Vol C Tables 4.2.6.8 and 6.1.1.4'
S S 0.3331 0.5567 'International Tables Vol C Tables 4.2.6.8 and 6.1.1.4'

loop_
_geom_angle_atom_site_label_1
_geom_angle_atom_site_label_2
_geom_angle_atom_site_label_3
_geom_angle
_geom_angle_site_symmetry_1
_geom_angle_site_symmetry_3
_geom_angle_publ_flag
C00M S001 C00O 90.41(15) . 2_777 ?
C00S S002 C00Z 90.93(16) . . ?
C00H S003 C00X 91.49(16) . . ?
F007 P004 F006 89.24(17) . . ?
F007 P004 F008 87.60(18) . . ?
F007 P004 F00A 90.74(18) . . ?
F008 P004 F006 91.06(17) . . ?
F008 P004 F00A 176.79(19) . . ?
F009 P004 F006 90.77(16) . . ?
F009 P004 F007 179.9(2) . . ?
F009 P004 F008 92.3(2) . . ?
F009 P004 F00A 89.4(2) . . ?
F009 P004 F00N 89.60(19) . . ?
F00A P004 F006 86.17(17) . . ?
F00N P004 F006 179.1(2) . . ?
F00N P004 F007 90.4(2) . . ?
F00N P004 F008 89.7(2) . . ?
F00N P004 F00A 93.0(2) . . ?
C00C C00B C00J 119.1(3) . . ?
C00C C00B C00U 122.5(3) . . ?
C00U C00B C00J 118.3(3) . . ?
C00B C00C H00C 120.0 . . ?
C00E C00C C00B 119.9(3) . . ?
C00E C00C H00C 120.0 . . ?
C00L C00D C00S 130.4(3) . . ?
C00L C00D C00X 119.8(3) . . ?
C00X C00D C00S 109.9(3) . . ?
C00C C00E C00M 130.3(3) . . ?
C00C C00E C00O 119.8(3) . . ?
C00O C00E C00M 109.9(3) . . ?
C00Q C00F C00H 130.2(3) . . ?
C00Q C00F C00Z 119.9(3) . . ?
C00Z C00F C00H 109.9(3) . . ?
C00Q C00G C00K 119.0(3) . . ?
C00Y C00G C00K 119.3(4) . . ?
C00Y C00G C00Q 121.6(4) . . ?
C00F C00H S003 133.6(3) . . ?
C00S C00H S003 113.0(2) . . ?
C00S C00H C00F 113.4(3) . . ?
C00L C00I C00T 119.2(3) . . ?
C011 C00I C00L 121.7(4) . . ?
C011 C00I C00T 119.1(4) . . ?
C00R C00J C00B 120.3(3) . . ?
C00R C00J C015 121.3(3) . . ?
C015 C00J C00B 118.4(3) . . ?
C00G C00K C00P 120.4(3) . . ?
C00V C00K C00G 118.9(4) . . ?
C00V C00K C00P 120.7(4) . . ?
C00D C00L C00I 120.0(3) . . ?
C00D C00L H00L 120.0 . . ?
C00I C00L H00L 120.0 . . ?
C00E C00M S001 132.6(2) . . ?
C00M C00M S001 113.4(3) 2_777 . ?
C00M C00M C00E 114.0(3) 2_777 . ?
C00E C00O S001 112.4(2) . 2_777 ?
C00R C00O S001 125.9(3) . 2_777 ?
C00R C00O C00E 121.7(3) . . ?
C00K C00P H00P 120.6 . . ?
C00Z C00P C00K 118.9(4) . . ?
C00Z C00P H00P 120.6 . . ?
C00F C00Q C00G 120.1(3) . . ?
C00F C00Q H00Q 120.0 . . ?
C00G C00Q H00Q 120.0 . . ?
C00J C00R H00R 120.5 . . ?
C00O C00R C00J 119.1(3) . . ?
C00O C00R H00R 120.5 . . ?
C00D C00S S002 133.3(3) . . ?
C00H C00S S002 113.3(2) . . ?
C00H C00S C00D 113.4(3) . . ?
C014 C00T C00I 120.5(4) . . ?
C014 C00T C016 121.1(4) . . ?
C016 C00T C00I 118.4(4) . . ?
C00B C00U H00U 119.0 . . ?
C00W C00U C00B 121.9(3) . . ?
C00W C00U H00U 119.0 . . ?
C00K C00V H00V 119.5 . . ?
C010 C00V C00K 121.1(4) . . ?
C010 C00V H00V 119.5 . . ?
C00U C00W H00W 120.1 . . ?
C00U C00W C019 119.9(3) . . ?
C019 C00W H00W 120.1 . . ?
C00D C00X S003 112.2(2) . . ?
C014 C00X S003 126.0(3) . . ?
C014 C00X C00D 121.8(3) . . ?
C00G C00Y H00Y 120.2 . . ?
C013 C00Y C00G 119.6(4) . . ?
C013 C00Y H00Y 120.2 . . ?
C00F C00Z S002 112.6(2) . . ?
C00P C00Z S002 125.7(3) . . ?
C00P C00Z C00F 121.7(3) . . ?
C00V C010 H010 120.1 . . ?
C00V C010 C013 119.9(4) . . ?
C013 C010 H010 120.1 . . ?
C00I C011 H011 119.5 . . ?
C012 C011 C00I 120.9(5) . . ?
C012 C011 H011 119.5 . . ?
C011 C012 H012 120.2 . . ?
C011 C012 C017 119.6(4) . . ?
C017 C012 H012 120.2 . . ?
C00Y C013 C010 121.2(4) . . ?
C00Y C013 H013 119.4 . . ?
C010 C013 H013 119.4 . . ?
C00T C014 H014 120.6 . . ?
C00X C014 C00T 118.8(3) . . ?
C00X C014 H014 120.6 . . ?
C00J C015 H015 119.3 . . ?
C019 C015 C00J 121.4(3) . . ?
C019 C015 H015 119.3 . . ?
C00T C016 H016 119.8 . . ?
C017 C016 C00T 120.4(4) . . ?
C017 C016 H016 119.8 . . ?
C012 C017 H017 119.2 . . ?
C016 C017 C012 121.6(4) . . ?
C016 C017 H017 119.2 . . ?
C01B C018 Cl00 115.9(14) . . ?
C01C C018 Cl00 122.6(15) . . ?
C01C C018 C01B 121.0(13) . . ?
C00W C019 H019 119.9 . . ?
C015 C019 C00W 120.1(3) . . ?
C015 C019 H019 119.9 . . ?
C01B C01A H01A 119.6 . . ?
C01D C01A H01A 119.6 . . ?
C01D C01A C01B 120.9(17) . . ?
C018 C01B H01B 121.2 . . ?
C01A C01B C018 117.6(13) . . ?
C01A C01B H01B 121.2 . . ?
C018 C01C H01C 120.1 . . ?
C018 C01C C01E 119.8(15) . . ?
C01E C01C H01C 120.1 . . ?
C01A C01D H01D 118.5 . . ?
C01A C01D C01E 122.9(19) . . ?
C01E C01D H01D 118.5 . . ?
C01C C01E H01E 121.3 . . ?
C01D C01E C01C 117.3(16) . . ?
C01D C01E H01E 121.3 . . ?
C13 C0 H0 125.8 . . ?
C13 C0 C19 108(2) . . ?
C19 C0 H0 125.8 . . ?
C1 S0 C00{ 89.1(10) . . ?
C2 C1 S0 129.1(14) . . ?
C3 C1 S0 114.7(12) . . ?
C3 C1 C2 116.3(14) . . ?
C4 C00{ S0 114.0(14) . . ?
C5 C00{ S0 123.9(17) . . ?
C5 C00{ C4 122.1(17) . . ?
C6 C2 C1 131.1(19) . . ?
C6 C2 C7 121.5(17) . . ?
C7 C2 C1 107.4(15) . . ?
C1 C3 C4 113.1(14) . . ?
C1 C3 S1 111.5(12) . . ?
C4 C3 S1 135.4(15) . . ?
C3 C4 C00{ 109.1(15) . . ?
C8 C4 C00{ 119.6(16) . . ?
C8 C4 C3 131.3(19) . . ?
C00{ C5 H5 121.2 . . ?
C00{ C5 C9 118(2) . . ?
C9 C5 H5 121.2 . . ?
C2 C6 H6 121.0 . . ?
C2 C6 C10 118(2) . . ?
C10 C6 H6 121.0 . . ?
C2 C7 S1 113.6(13) . . ?
C11 C7 C2 121.9(17) . . ?
C11 C7 S1 124.5(16) . . ?
C3 S1 C7 91.2(10) . . ?
C4 C8 H8 119.5 . . ?
C4 C8 C12 121(2) . . ?
C12 C8 H8 119.5 . . ?
C12 C9 C5 123(2) . . ?
C13 C9 C5 120(2) . . ?
C13 C9 C12 117(2) . . ?
C14 C10 C6 119.5(19) . . ?
C15 C10 C6 120(2) . . ?
C15 C10 C14 121(2) . . ?
C7 C11 H11 121.3 . . ?
C7 C11 C14 117(2) . . ?
C14 C11 H11 121.3 . . ?
C8 C12 C9 117(2) . . ?
C8 C12 C16 129(2) . . ?
C16 C12 C9 114(2) . . ?
C0 C13 C9 134(2) . . ?
C0 C13 H13 112.8 . . ?
C9 C13 H13 112.8 . . ?
C11 C14 C10 122(2) . . ?
C17 C14 C10 117(2) . . ?
C17 C14 C11 121(2) . . ?
C10 C15 H15 119.8 . . ?
C18 C15 C10 120(2) . . ?
C18 C15 H15 119.8 . . ?
C12 C16 H16 118.4 . . ?
C19 C16 C12 123(3) . . ?
C19 C16 H16 118.4 . . ?
C14 C17 H17 119.9 . . ?
C1A C17 C14 120(3) . . ?
C1A C17 H17 119.9 . . ?
C15 C18 H18 120.7 . . ?
C15 C18 C1A 119(3) . . ?
C1A C18 H18 120.7 . . ?
C0 C19 H19 118.3 . . ?
C16 C19 C0 123(3) . . ?
C16 C19 H19 118.3 . . ?
C17 C1A C18 123(3) . . ?
C17 C1A H1A 118.6 . . ?
C18 C1A H1A 118.6 . . ?
C1B C20 H20 120.3 . . ?
C1D C20 H20 120.3 . . ?
C1D C20 C1B 119.4(7) . . ?
C20 C1B Cl 118.9(8) . . ?
C1C C1B C20 121.9(7) . . ?
C1C C1B Cl 119.1(8) . . ?
C1B C1C H1C 121.1 . . ?
C1B C1C C01F 117.7(8) . . ?
C01F C1C H1C 121.1 . . ?
C20 C1D H1D 120.7 . . ?
C1E C1D C20 118.7(9) . . ?
C1E C1D H1D 120.7 . . ?
C1C C01F H01F 119.8 . . ?
C1E C01F C1C 120.3(7) . . ?
C1E C01F H01F 119.8 . . ?
C1D C1E C01F 121.9(9) . . ?
C1D C1E H1E 119.0 . . ?
C01F C1E H1E 119.0 . . ?

loop_
_geom_bond_atom_site_label_1
_geom_bond_atom_site_label_2
_geom_bond_distance
_geom_bond_site_symmetry_2
_geom_bond_publ_flag
S001 C00M 1.733(3) . ?
S001 C00O 1.767(3) 2_777 ?
S002 C00S 1.705(3) . ?
S002 C00Z 1.762(3) . ?
S003 C00H 1.708(3) . ?
S003 C00X 1.755(3) . ?
P004 F006 1.586(3) . ?
P004 F007 1.577(3) . ?
P004 F008 1.578(3) . ?
P004 F009 1.565(3) . ?
P004 F00A 1.580(3) . ?
P004 F00N 1.567(3) . ?
Cl00 C018 1.725(12) . ?
C00B C00C 1.408(4) . ?
C00B C00J 1.428(5) . ?
C00B C00U 1.417(5) . ?
C00C H00C 0.9500 . ?
C00C C00E 1.387(4) . ?
C00D C00L 1.378(5) . ?
C00D C00S 1.435(4) . ?
C00D C00X 1.433(5) . ?
C00E C00M 1.443(4) . ?
C00E C00O 1.423(4) . ?
C00F C00H 1.430(5) . ?
C00F C00Q 1.376(5) . ?
C00F C00Z 1.425(5) . ?
C00G C00K 1.419(5) . ?
C00G C00Q 1.418(5) . ?
C00G C00Y 1.416(5) . ?
C00H C00S 1.404(4) . ?
C00I C00L 1.420(5) . ?
C00I C00T 1.431(6) . ?
C00I C011 1.409(5) . ?
C00J C00R 1.416(5) . ?
C00J C015 1.421(5) . ?
C00K C00P 1.422(5) . ?
C00K C00V 1.407(5) . ?
C00L H00L 0.9500 . ?
C00M C00M 1.368(6) 2_777 ?
C00O C00R 1.359(4) . ?
C00P H00P 0.9500 . ?
C00P C00Z 1.360(5) . ?
C00Q H00Q 0.9500 . ?
C00R H00R 0.9500 . ?
C00T C014 1.411(5) . ?
C00T C016 1.419(5) . ?
C00U H00U 0.9500 . ?
C00U C00W 1.356(5) . ?
C00V H00V 0.9500 . ?
C00V C010 1.367(6) . ?
C00W H00W 0.9500 . ?
C00W C019 1.417(6) . ?
C00X C014 1.371(5) . ?
C00Y H00Y 0.9500 . ?
C00Y C013 1.375(6) . ?
C010 H010 0.9500 . ?
C010 C013 1.400(6) . ?
C011 H011 0.9500 . ?
C011 C012 1.377(6) . ?
C012 H012 0.9500 . ?
C012 C017 1.393(6) . ?
C013 H013 0.9500 . ?
C014 H014 0.9500 . ?
C015 H015 0.9500 . ?
C015 C019 1.363(5) . ?
C016 H016 0.9500 . ?
C016 C017 1.366(6) . ?
C017 H017 0.9500 . ?
C018 C01B 1.406(15) . ?
C018 C01C 1.362(15) . ?
C019 H019 0.9500 . ?
C01A H01A 0.9500 . ?
C01A C01B 1.367(16) . ?
C01A C01D 1.35(2) . ?
C01B H01B 0.9500 . ?
C01C H01C 0.9500 . ?
C01C C01E 1.410(17) . ?
C01D H01D 0.9500 . ?
C01D C01E 1.36(2) . ?
C01E H01E 0.9500 . ?
C0 H0 0.9500 . ?
C0 C13 1.326(19) . ?
C0 C19 1.434(19) . ?
S0 C1 1.714(16) . ?
S0 C00{ 1.763(17) . ?
C1 C2 1.438(17) . ?
C1 C3 1.395(17) . ?
C00{ C4 1.426(18) . ?
C00{ C5 1.352(18) . ?
C2 C6 1.381(18) . ?
C2 C7 1.428(17) . ?
C3 C4 1.422(17) . ?
C3 S1 1.715(16) . ?
C4 C8 1.386(18) . ?
C5 H5 0.9500 . ?
C5 C9 1.419(19) . ?
C6 H6 0.9500 . ?
C6 C10 1.426(19) . ?
C7 S1 1.763(16) . ?
C7 C11 1.371(18) . ?
C8 H8 0.9500 . ?
C8 C12 1.416(19) . ?
C9 C12 1.419(18) . ?
C9 C13 1.371(18) . ?
C10 C14 1.426(19) . ?
C10 C15 1.405(19) . ?
C11 H11 0.9500 . ?
C11 C14 1.419(19) . ?
C12 C16 1.418(19) . ?
C13 H13 0.9500 . ?
C14 C17 1.418(19) . ?
C15 H15 0.9500 . ?
C15 C18 1.37(2) . ?
C16 H16 0.9500 . ?
C16 C19 1.39(2) . ?
C17 H17 0.9500 . ?
C17 C1A 1.37(2) . ?
C18 H18 0.9500 . ?
C18 C1A 1.39(2) . ?
C19 H19 0.9500 . ?
C1A H1A 0.9500 . ?
C20 H20 0.9500 . ?
C20 C1B 1.395(10) . ?
C20 C1D 1.382(12) . ?
Cl C1B 1.733(7) . ?
C1B C1C 1.370(10) . ?
C1C H1C 0.9500 . ?
C1C C01F 1.389(10) . ?
C1D H1D 0.9500 . ?
C1D C1E 1.364(12) . ?
C01F H01F 0.9500 . ?
C01F C1E 1.376(11) . ?
C1E H1E 0.9500 . ?

loop_
_geom_torsion_atom_site_label_1
_geom_torsion_atom_site_label_2
_geom_torsion_atom_site_label_3
_geom_torsion_atom_site_label_4
_geom_torsion
_geom_torsion_site_symmetry_1
_geom_torsion_site_symmetry_2
_geom_torsion_site_symmetry_3
_geom_torsion_site_symmetry_4
_geom_torsion_publ_flag
S001 C00O C00R C00J 179.9(2) 2_777 . . . ?
S003 C00H C00S S002 -179.60(16) . . . . ?
S003 C00H C00S C00D -0.6(4) . . . . ?
S003 C00X C014 C00T -179.9(3) . . . . ?
Cl00 C018 C01B C01A 176.9(18) . . . . ?
Cl00 C018 C01C C01E -179(2) . . . . ?
C00B C00C C00E C00M 180.0(3) . . . . ?
C00B C00C C00E C00O 0.4(4) . . . . ?
C00B C00J C00R C00O 0.6(4) . . . . ?
C00B C00J C015 C019 -0.1(5) . . . . ?
C00B C00U C00W C019 -0.8(5) . . . . ?
C00C C00B C00J C00R -0.8(4) . . . . ?
C00C C00B C00J C015 179.1(3) . . . . ?
C00C C00B C00U C00W -178.7(3) . . . . ?
C00C C00E C00M S001 1.0(5) . . . . ?
C00C C00E C00M C00M 179.9(3) . . . 2_777 ?
C00C C00E C00O S001 179.6(2) . . . 2_777 ?
C00C C00E C00O C00R -0.7(4) . . . . ?
C00D C00X C014 C00T 0.8(5) . . . . ?
C00E C00O C00R C00J 0.2(5) . . . . ?
C00F C00H C00S S002 0.3(4) . . . . ?
C00F C00H C00S C00D 179.3(3) . . . . ?
C00G C00K C00P C00Z 0.1(5) . . . . ?
C00G C00K C00V C010 1.3(5) . . . . ?
C00G C00Y C013 C010 0.6(6) . . . . ?
C00H S003 C00X C00D -0.4(3) . . . . ?
C00H S003 C00X C014 -179.8(3) . . . . ?
C00H C00F C00Q C00G 178.9(3) . . . . ?
C00H C00F C00Z S002 0.2(3) . . . . ?
C00H C00F C00Z C00P -179.0(3) . . . . ?
C00I C00T C014 C00X -0.4(5) . . . . ?
C00I C00T C016 C017 0.3(5) . . . . ?
C00I C011 C012 C017 0.4(6) . . . . ?
C00J C00B C00C C00E 0.3(4) . . . . ?
C00J C00B C00U C00W 0.9(4) . . . . ?
C00J C015 C019 C00W 0.2(5) . . . . ?
C00K C00G C00Q C00F 0.0(5) . . . . ?
C00K C00G C00Y C013 -0.1(5) . . . . ?
C00K C00P C00Z S002 -179.3(3) . . . . ?
C00K C00P C00Z C00F -0.3(5) . . . . ?
C00K C00V C010 C013 -0.8(6) . . . . ?
C00L C00D C00S S002 -1.2(6) . . . . ?
C00L C00D C00S C00H -179.9(3) . . . . ?
C00L C00D C00X S003 -179.7(3) . . . . ?
C00L C00D C00X C014 -0.3(5) . . . . ?
C00L C00I C00T C014 -0.5(5) . . . . ?
C00L C00I C00T C016 179.0(3) . . . . ?
C00L C00I C011 C012 -179.3(4) . . . . ?
C00M C00E C00O S001 -0.1(3) . . . 2_777 ?
C00M C00E C00O C00R 179.7(3) . . . . ?
C00O S001 C00M C00E 179.7(3) 2_777 . . . ?
C00O S001 C00M C00M 0.7(3) 2_777 . . 2_777 ?
C00O C00E C00M S001 -179.4(2) . . . . ?
C00O C00E C00M C00M -0.4(4) . . . 2_777 ?
C00P C00K C00V C010 -178.4(3) . . . . ?
C00Q C00F C00H S003 0.4(6) . . . . ?
C00Q C00F C00H C00S -179.5(3) . . . . ?
C00Q C00F C00Z S002 179.4(2) . . . . ?
C00Q C00F C00Z C00P 0.3(5) . . . . ?
C00Q C00G C00K C00P 0.1(5) . . . . ?
C00Q C00G C00K C00V -179.6(3) . . . . ?
C00Q C00G C00Y C013 178.6(3) . . . . ?
C00R C00J C015 C019 179.9(3) . . . . ?
C00S S002 C00Z C00F 0.0(3) . . . . ?
C00S S002 C00Z C00P 179.1(3) . . . . ?
C00S C00D C00L C00I 179.6(3) . . . . ?
C00S C00D C00X S003 0.1(3) . . . . ?
C00S C00D C00X C014 179.5(3) . . . . ?
C00T C00I C00L C00D 1.0(5) . . . . ?
C00T C00I C011 C012 -0.7(5) . . . . ?
C00T C016 C017 C012 -0.6(6) . . . . ?
C00U C00B C00C C00E 179.9(3) . . . . ?
C00U C00B C00J C00R 179.6(3) . . . . ?
C00U C00B C00J C015 -0.5(4) . . . . ?
C00U C00W C019 C015 0.3(5) . . . . ?
C00V C00K C00P C00Z 179.7(3) . . . . ?
C00V C010 C013 C00Y -0.2(6) . . . . ?
C00X S003 C00H C00F -179.3(3) . . . . ?
C00X S003 C00H C00S 0.6(2) . . . . ?
C00X C00D C00L C00I -0.6(5) . . . . ?
C00X C00D C00S S002 179.0(3) . . . . ?
C00X C00D C00S C00H 0.3(4) . . . . ?
C00Y C00G C00K C00P 178.8(3) . . . . ?
C00Y C00G C00K C00V -0.8(5) . . . . ?
C00Y C00G C00Q C00F -178.7(3) . . . . ?
C00Z S002 C00S C00D -178.9(3) . . . . ?
C00Z S002 C00S C00H -0.2(2) . . . . ?
C00Z C00F C00H S003 179.6(3) . . . . ?
C00Z C00F C00H C00S -0.3(4) . . . . ?
C00Z C00F C00Q C00G -0.2(5) . . . . ?
C011 C00I C00L C00D 179.6(3) . . . . ?
C011 C00I C00T C014 -179.1(3) . . . . ?
C011 C00I C00T C016 0.3(5) . . . . ?
C011 C012 C017 C016 0.3(6) . . . . ?
C014 C00T C016 C017 179.8(3) . . . . ?
C015 C00J C00R C00O -179.4(3) . . . . ?
C016 C00T C014 C00X -179.9(3) . . . . ?
C018 C01C C01E C01D 7(4) . . . . ?
C01A C01D C01E C01C -5(5) . . . . ?
C01B C018 C01C C01E -8(5) . . . . ?
C01B C01A C01D C01E 2(5) . . . . ?
C01C C018 C01B C01A 5(4) . . . . ?
C01D C01A C01B C018 -2(4) . . . . ?
S0 C1 C2 C6 0(3) . . . . ?
S0 C1 C2 C7 178.8(14) . . . . ?
S0 C1 C3 C4 2(2) . . . . ?
S0 C1 C3 S1 -178.3(10) . . . . ?
S0 C00{ C4 C3 0.1(19) . . . . ?
S0 C00{ C4 C8 179.6(14) . . . . ?
S0 C00{ C5 C9 -180.0(14) . . . . ?
C1 S0 C00{ C4 0.8(15) . . . . ?
C1 S0 C00{ C5 -179.5(17) . . . . ?
C1 C2 C6 C10 179.6(18) . . . . ?
C1 C2 C7 S1 -0.8(19) . . . . ?
C1 C2 C7 C11 -179.9(16) . . . . ?
C1 C3 C4 C00{ -1(2) . . . . ?
C1 C3 C4 C8 179.3(18) . . . . ?
C1 C3 S1 C7 -0.9(14) . . . . ?
C00{ S0 C1 C2 179.6(17) . . . . ?
C00{ S0 C1 C3 -1.6(15) . . . . ?
C00{ C4 C8 C12 0(3) . . . . ?
C00{ C5 C9 C12 1(3) . . . . ?
C00{ C5 C9 C13 -180.0(15) . . . . ?
C2 C1 C3 C4 -179.0(15) . . . . ?
C2 C1 C3 S1 1(2) . . . . ?
C2 C6 C10 C14 -1(3) . . . . ?
C2 C6 C10 C15 179.9(15) . . . . ?
C2 C7 S1 C3 1.0(14) . . . . ?
C2 C7 C11 C14 1(3) . . . . ?
C3 C1 C2 C6 -178.9(19) . . . . ?
C3 C1 C2 C7 0(2) . . . . ?
C3 C4 C8 C12 179.6(18) . . . . ?
C4 C00{ C5 C9 0(3) . . . . ?
C4 C3 S1 C7 178.7(19) . . . . ?
C4 C8 C12 C9 0(3) . . . . ?
C4 C8 C12 C16 -179.8(19) . . . . ?
C5 C00{ C4 C3 -179.5(17) . . . . ?
C5 C00{ C4 C8 0(3) . . . . ?
C5 C9 C12 C8 0(3) . . . . ?
C5 C9 C12 C16 179.4(18) . . . . ?
C5 C9 C13 C0 -179.3(10) . . . . ?
C6 C2 C7 S1 178.3(15) . . . . ?
C6 C2 C7 C11 -1(3) . . . . ?
C6 C10 C14 C11 0(3) . . . . ?
C6 C10 C14 C17 180.0(17) . . . . ?
C6 C10 C15 C18 180.0(15) . . . . ?
C7 C2 C6 C10 1(3) . . . . ?
C7 C11 C14 C10 0(3) . . . . ?
C7 C11 C14 C17 -180.0(17) . . . . ?
S1 C3 C4 C00{ 179.1(15) . . . . ?
S1 C3 C4 C8 0(3) . . . . ?
S1 C7 C11 C14 -178.4(14) . . . . ?
C8 C12 C16 C19 179.9(19) . . . . ?
C9 C12 C16 C19 0(3) . . . . ?
C10 C14 C17 C1A 1(3) . . . . ?
C10 C15 C18 C1A 0(2) . . . . ?
C11 C7 S1 C3 -179.9(16) . . . . ?
C11 C14 C17 C1A -180.0(18) . . . . ?
C12 C9 C13 C0 0(2) . . . . ?
C12 C16 C19 C0 0(3) . . . . ?
C13 C0 C19 C16 0(2) . . . . ?
C13 C9 C12 C8 -179.8(15) . . . . ?
C13 C9 C12 C16 0(2) . . . . ?
C14 C10 C15 C18 0(2) . . . . ?
C14 C17 C1A C18 -1(3) . . . . ?
C15 C10 C14 C11 -180.0(15) . . . . ?
C15 C10 C14 C17 0(3) . . . . ?
C15 C18 C1A C17 0(3) . . . . ?
C19 C0 C13 C9 -0.3(14) . . . . ?
C20 C1B C1C C01F 3(2) . . . . ?
C20 C1D C1E C01F 0.3(18) . . . . ?
Cl C1B C1C C01F -179.2(11) . . . . ?
C1B C20 C1D C1E 1.5(19) . . . . ?
C1B C1C C01F C1E -1.2(17) . . . . ?
C1C C01F C1E C1D -0.4(15) . . . . ?
C1D C20 C1B Cl 179.0(11) . . . . ?
C1D C20 C1B C1C -3(2) . . . . ?
